data_2222082
loop_
_publ_author_name
'Fun, Hoong-Kun'
'Jebas, Samuel Robinson'
'Parveen, Mehtab'
'Khanam, Zakia'
'Ghalib, Raza Murad'

_publ_section_title
;
 7,7',8,8'-Tetramethoxy-4,4'-dimethyl-3,3'-bicoumarin
;
_journal_coeditor_code IS2417
_journal_issue 6
_journal_name_full 'Acta Crystallographica Section E'
_journal_page_first o1294
_journal_page_last o1295
_journal_paper_doi 10.1107/S1600536809017334
_journal_volume 65
_journal_year 2009
_chemical_formula_iupac 'C24 H22 O8'
_chemical_formula_moiety 'C24 H22 O8'
_chemical_formula_sum 'C24 H22 O8'
_chemical_formula_weight 438.42
_chemical_name_common
;
7,7',8,8'-tetramethoxy-4,4'-dimethyl-3,3'-bicoumarin
;
_chemical_name_systematic ?
_space_group_IT_number 15
_symmetry_cell_setting monoclinic
_symmetry_space_group_name_Hall '-C 2yc'
_symmetry_space_group_name_H-M 'C 1 2/c 1'
_atom_sites_solution_hydrogens geom
_atom_sites_solution_primary direct
_atom_sites_solution_secondary difmap
_audit_creation_method SHELXL-97
_cell_angle_alpha 90.00
_cell_angle_beta 121.801(5)
_cell_angle_gamma 90.00
_cell_formula_units_Z 4
_cell_length_a 21.715(9)
_cell_length_b 7.138(3)
_cell_length_c 15.511(6)
_cell_measurement_reflns_used 6562
_cell_measurement_temperature 100
_cell_measurement_theta_max 31.80
_cell_measurement_theta_min 2.69
_cell_volume 2043.3(14)
_computing_cell_refinement 'SAINT (Bruker, 2005)'
_computing_data_collection 'APEX2 (Bruker, 2005)'
_computing_data_reduction 'SAINT (Bruker, 2005)'
_computing_molecular_graphics 'SHELXTL (Sheldrick, 2008)'
_computing_publication_material 'SHELXTL (Sheldrick, 2008) and PLATON (Spek, 2009)'
_computing_structure_refinement 'SHELXTL (Sheldrick, 2008)'
_computing_structure_solution 'SHELXTL (Sheldrick, 2008)'
_diffrn_ambient_temperature 100
_diffrn_measured_fraction_theta_full 0.994
_diffrn_measured_fraction_theta_max 0.994
_diffrn_measurement_device_type 'Bruker SMART APEXII CCD area-detector'
_diffrn_measurement_method '\f and \w'
_diffrn_radiation_monochromator graphite
_diffrn_radiation_source 'fine-focus sealed tube'
_diffrn_radiation_type MoK\a
_diffrn_radiation_wavelength 0.71073
_diffrn_reflns_av_R_equivalents 0.0652
_diffrn_reflns_av_sigmaI/netI 0.0388
_diffrn_reflns_limit_h_max 32
_diffrn_reflns_limit_h_min -32
_diffrn_reflns_limit_k_max 10
_diffrn_reflns_limit_k_min -10
_diffrn_reflns_limit_l_max 23
_diffrn_reflns_limit_l_min -23
_diffrn_reflns_number 27961
_diffrn_reflns_theta_full 31.98
_diffrn_reflns_theta_max 31.98
_diffrn_reflns_theta_min 2.21
_diffrn_standards_number 0
_exptl_absorpt_coefficient_mu 0.108
_exptl_absorpt_correction_T_max 0.9940
_exptl_absorpt_correction_T_min 0.9709
_exptl_absorpt_correction_type multi-scan
_exptl_absorpt_process_details '(<i>SADABS</i>; Bruker, 2005)'
_exptl_crystal_colour colourless
_exptl_crystal_density_diffrn 1.425
_exptl_crystal_density_method 'not measured'
_exptl_crystal_description plate
_exptl_crystal_F_000 920
_exptl_crystal_size_max 0.28
_exptl_crystal_size_mid 0.19
_exptl_crystal_size_min 0.06
_refine_diff_density_max 0.499
_refine_diff_density_min -0.211
_refine_ls_extinction_method none
_refine_ls_goodness_of_fit_ref 1.083
_refine_ls_hydrogen_treatment refall
_refine_ls_matrix_type full
_refine_ls_number_parameters 189
_refine_ls_number_reflns 3527
_refine_ls_number_restraints 0
_refine_ls_restrained_S_all 1.083
_refine_ls_R_factor_all 0.0788
_refine_ls_R_factor_gt 0.0591
_refine_ls_shift/su_max 0.000
_refine_ls_shift/su_mean 0.000
_refine_ls_structure_factor_coef Fsqd
_refine_ls_weighting_details 'calc w=1/[\s^2^(Fo^2^)+(0.0752P)^2^+1.2567P] where P=(Fo^2^+2Fc^2^)/3'
_refine_ls_weighting_scheme calc
_refine_ls_wR_factor_gt 0.1438
_refine_ls_wR_factor_ref 0.1546
_reflns_number_gt 2710
_reflns_number_total 3527
_reflns_threshold_expression I>2\s(I)
_cod_data_source_file is2417.cif
_cod_data_source_block I
_cod_depositor_comments
;
The following automatic conversions were performed:
'_symmetry_cell_setting' value 'Monoclinic' changed to 'monoclinic'
according to '/home/saulius/struct/CIF-dictionaries/cif_core.dic'
dictionary named 'cif_core.dic' version 2.4.1 from 2010-06-29.

Automatic conversion script
Id: cif_fix_enum 1527 2010-12-29 10:47:43Z saulius 

The following automatic conversions were performed:

'_symmetry_cell_setting' value 'Monoclinic' changed to 'monoclinic'
according to /home/saulius/struct/CIF-dictionaries/cif_core.dic
dictionary named 'cif_core.dic' version 2.4.1 from 2010-06-29.

Automatic conversion script
Id: cif_fix_values 1715 2011-07-08 13:25:40Z adriana 
;
_cod_original_sg_symbol_H-M 'C 2/c'
_cod_database_code 2222082
_cod_database_fobs_code 2222082

loop_
_symmetry_equiv_pos_as_xyz
'x, y, z'
'-x, y, -z+1/2'
'x+1/2, y+1/2, z'
'-x+1/2, y+1/2, -z+1/2'
'-x, -y, -z'
'x, -y, z-1/2'
'-x+1/2, -y+1/2, -z'
'x+1/2, -y+1/2, z-1/2'

loop_
_atom_site_type_symbol
_atom_site_label
_atom_site_fract_x
_atom_site_fract_y
_atom_site_fract_z
_atom_site_U_iso_or_equiv
_atom_site_adp_type
_atom_site_calc_flag
_atom_site_refinement_flags
_atom_site_occupancy
_atom_site_disorder_assembly
_atom_site_disorder_group
O O1 0.15443(5) 0.04445(13) 0.38705(7) 0.0178(2) Uani d . 1 . .
O O2 0.05473(6) -0.06775(15) 0.37300(8) 0.0242(2) Uani d . 1 . .
O O3 0.30066(5) 0.03278(14) 0.48961(7) 0.0212(2) Uani d . 1 . .
O O4 0.37511(5) 0.26053(15) 0.43926(8) 0.0221(2) Uani d . 1 . .
C C1 0.08045(7) 0.05014(19) 0.34517(10) 0.0175(3) Uani d . 1 . .
C C2 0.03949(7) 0.19639(19) 0.27048(10) 0.0163(3) Uani d . 1 . .
C C3 0.07228(7) 0.32194(19) 0.24158(10) 0.0168(3) Uani d . 1 . .
C C4 0.15015(7) 0.31354(18) 0.28870(10) 0.0161(3) Uani d . 1 . .
C C5 0.19034(8) 0.44106(19) 0.26927(10) 0.0185(3) Uani d . 1 . .
C C6 0.26498(8) 0.42852(19) 0.31768(11) 0.0194(3) Uani d . 1 . .
C C7 0.30199(7) 0.28719(19) 0.38881(10) 0.0174(3) Uani d . 1 . .
C C8 0.26401(7) 0.15966(18) 0.41265(9) 0.0164(3) Uani d . 1 . .
C C9 0.18892(7) 0.17416(18) 0.36139(10) 0.0154(2) Uani d . 1 . .
C C10 0.30773(13) -0.1493(2) 0.45770(15) 0.0362(4) Uani d . 1 . .
C C11 0.41539(8) 0.3869(2) 0.41549(13) 0.0267(3) Uani d . 1 . .
C C12 0.02974(8) 0.4697(2) 0.16315(12) 0.0247(3) Uani d . 1 . .
H H5 0.1654(10) 0.540(3) 0.2226(15) 0.024(5) Uiso d . 1 . .
H H6 0.2908(11) 0.516(3) 0.3016(16) 0.033(5) Uiso d . 1 . .
H H10A 0.3396(14) -0.139(4) 0.429(2) 0.063(8) Uiso d . 1 . .
H H10B 0.3324(13) -0.224(3) 0.514(2) 0.046(6) Uiso d . 1 . .
H H10C 0.2573(16) -0.202(4) 0.410(2) 0.067(8) Uiso d . 1 . .
H H11A 0.3985(12) 0.382(3) 0.3405(19) 0.044(6) Uiso d . 1 . .
H H11B 0.4125(11) 0.519(3) 0.4338(15) 0.028(5) Uiso d . 1 . .
H H11C 0.4642(10) 0.340(3) 0.4535(14) 0.022(4) Uiso d . 1 . .
H H12A 0.0472(11) 0.483(3) 0.1149(17) 0.035(5) Uiso d . 1 . .
H H12B 0.0359(12) 0.591(3) 0.1955(18) 0.041(6) Uiso d . 1 . .
H H12C -0.0217(12) 0.440(3) 0.1264(17) 0.036(5) Uiso d . 1 . .

loop_
_atom_site_aniso_label
_atom_site_aniso_U_11
_atom_site_aniso_U_22
_atom_site_aniso_U_33
_atom_site_aniso_U_12
_atom_site_aniso_U_13
_atom_site_aniso_U_23
O1 0.0162(5) 0.0193(5) 0.0163(4) 0.0013(3) 0.0074(4) 0.0050(4)
O2 0.0213(5) 0.0253(5) 0.0244(5) -0.0003(4) 0.0111(4) 0.0083(4)
O3 0.0217(5) 0.0219(5) 0.0134(4) 0.0047(4) 0.0048(4) 0.0029(4)
O4 0.0144(5) 0.0250(5) 0.0230(5) -0.0015(4) 0.0071(4) -0.0020(4)
C1 0.0167(6) 0.0199(6) 0.0149(6) 0.0003(5) 0.0076(5) 0.0008(5)
C2 0.0155(6) 0.0179(6) 0.0140(6) 0.0004(4) 0.0067(5) -0.0003(4)
C3 0.0166(6) 0.0176(6) 0.0145(6) 0.0013(4) 0.0071(5) 0.0018(4)
C4 0.0166(6) 0.0174(6) 0.0133(5) 0.0013(4) 0.0072(5) 0.0009(4)
C5 0.0199(6) 0.0185(6) 0.0165(6) 0.0007(5) 0.0091(5) 0.0027(5)
C6 0.0202(6) 0.0200(6) 0.0186(6) -0.0016(5) 0.0106(5) -0.0002(5)
C7 0.0142(6) 0.0211(6) 0.0143(6) -0.0007(4) 0.0058(5) -0.0037(5)
C8 0.0168(6) 0.0176(6) 0.0108(5) 0.0018(4) 0.0045(5) -0.0003(4)
C9 0.0175(6) 0.0155(6) 0.0125(5) -0.0012(4) 0.0075(5) -0.0006(4)
C10 0.0564(12) 0.0239(8) 0.0302(9) 0.0173(8) 0.0241(9) 0.0093(7)
C11 0.0188(7) 0.0267(8) 0.0339(8) -0.0059(6) 0.0134(6) -0.0047(6)
C12 0.0183(7) 0.0265(7) 0.0254(7) 0.0030(5) 0.0089(6) 0.0112(6)

loop_
_atom_type_symbol
_atom_type_description
_atom_type_scat_dispersion_real
_atom_type_scat_dispersion_imag
_atom_type_scat_source
C C 0.0033 0.0016 'International Tables Vol C Tables 4.2.6.8 and 6.1.1.4'
H H 0.0000 0.0000 'International Tables Vol C Tables 4.2.6.8 and 6.1.1.4'
O O 0.0106 0.0060 'International Tables Vol C Tables 4.2.6.8 and 6.1.1.4'

loop_
_geom_angle_atom_site_label_1
_geom_angle_atom_site_label_2
_geom_angle_atom_site_label_3
_geom_angle_site_symmetry_1
_geom_angle_site_symmetry_3
_geom_angle
_geom_angle_publ_flag
C9 O1 C1 . . 121.36(10) ?
C8 O3 C10 . . 114.77(12) ?
C7 O4 C11 . . 116.63(12) ?
O2 C1 O1 . . 116.99(12) ?
O2 C1 C2 . . 125.28(13) ?
O1 C1 C2 . . 117.72(11) ?
C3 C2 C1 . . 121.77(12) ?
C3 C2 C2 . 2 123.20(11) ?
C1 C2 C2 . 2 115.03(10) ?
C2 C3 C4 . . 118.80(12) ?
C2 C3 C12 . . 121.60(13) ?
C4 C3 C12 . . 119.59(12) ?
C5 C4 C9 . . 117.13(12) ?
C5 C4 C3 . . 124.03(12) ?
C9 C4 C3 . . 118.80(12) ?
C6 C5 C4 . . 121.74(13) ?
C6 C5 H5 . . 119.7(11) ?
C4 C5 H5 . . 118.6(11) ?
C5 C6 C7 . . 119.83(13) ?
C5 C6 H6 . . 119.7(13) ?
C7 C6 H6 . . 120.5(13) ?
O4 C7 C6 . . 124.46(12) ?
O4 C7 C8 . . 115.26(12) ?
C6 C7 C8 . . 120.28(13) ?
O3 C8 C9 . . 121.00(12) ?
O3 C8 C7 . . 120.42(12) ?
C9 C8 C7 . . 118.42(12) ?
O1 C9 C8 . . 115.95(11) ?
O1 C9 C4 . . 121.49(12) ?
C8 C9 C4 . . 122.56(12) ?
O3 C10 H10A . . 108.3(16) ?
O3 C10 H10B . . 108.3(15) ?
H10A C10 H10B . . 106(2) ?
O3 C10 H10C . . 108.6(16) ?
H10A C10 H10C . . 115(2) ?
H10B C10 H10C . . 110(2) ?
O4 C11 H11A . . 111.7(13) ?
O4 C11 H11B . . 112.6(11) ?
H11A C11 H11B . . 108.8(17) ?
O4 C11 H11C . . 104.2(11) ?
H11A C11 H11C . . 107.7(16) ?
H11B C11 H11C . . 111.8(16) ?
C3 C12 H12A . . 111.0(12) ?
C3 C12 H12B . . 110.3(14) ?
H12A C12 H12B . . 107.2(17) ?
C3 C12 H12C . . 110.3(12) ?
H12A C12 H12C . . 110.5(18) ?
H12B C12 H12C . . 107.4(17) ?

loop_
_geom_bond_atom_site_label_1
_geom_bond_atom_site_label_2
_geom_bond_site_symmetry_2
_geom_bond_distance
_geom_bond_publ_flag
O1 C9 . 1.3750(16) ?
O1 C1 . 1.3801(17) ?
O2 C1 . 1.2085(17) ?
O3 C8 . 1.3701(16) ?
O3 C10 . 1.428(2) ?
O4 C7 . 1.3640(17) ?
O4 C11 . 1.4334(19) ?
C1 C2 . 1.4618(19) ?
C2 C3 . 1.3592(19) ?
C2 C2 2 1.482(3) ?
C3 C4 . 1.4472(19) ?
C3 C12 . 1.5036(19) ?
C4 C5 . 1.3993(19) ?
C4 C9 . 1.4034(18) ?
C5 C6 . 1.384(2) ?
C5 H5 . 0.952(19) ?
C6 C7 . 1.395(2) ?
C6 H6 . 0.96(2) ?
C7 C8 . 1.4025(19) ?
C8 C9 . 1.3912(19) ?
C10 H10A . 1.01(3) ?
C10 H10B . 0.92(3) ?
C10 H10C . 1.02(3) ?
C11 H11A . 1.02(2) ?
C11 H11B . 1.00(2) ?
C11 H11C . 0.963(19) ?
C12 H12A . 1.01(2) ?
C12 H12B . 0.97(2) ?
C12 H12C . 0.97(2) ?

loop_
_geom_hbond_atom_site_label_D
_geom_hbond_atom_site_label_H
_geom_hbond_atom_site_label_A
_geom_hbond_site_symmetry_A
_geom_hbond_distance_DH
_geom_hbond_distance_HA
_geom_hbond_distance_DA
_geom_hbond_angle_DHA
C6 H6 Cg1 6_555 0.96(2) 2.86(2) 3.676(2) 143.5(18)

loop_
_geom_torsion_atom_site_label_1
_geom_torsion_atom_site_label_2
_geom_torsion_atom_site_label_3
_geom_torsion_atom_site_label_4
_geom_torsion_site_symmetry_1
_geom_torsion_site_symmetry_2
_geom_torsion_site_symmetry_3
_geom_torsion_site_symmetry_4
_geom_torsion
_geom_torsion_publ_flag
C9 O1 C1 O2 . . . . -179.03(12) ?
C9 O1 C1 C2 . . . . 1.45(18) ?
O2 C1 C2 C3 . . . . -178.65(14) ?
O1 C1 C2 C3 . . . . 0.83(19) ?
O2 C1 C2 C2 . . . 2 1.3(2) ?
O1 C1 C2 C2 . . . 2 -179.20(11) ?
C1 C2 C3 C4 . . . . -2.0(2) ?
C2 C2 C3 C4 2 . . . 178.01(13) ?
C1 C2 C3 C12 . . . . 178.72(13) ?
C2 C2 C3 C12 2 . . . -1.3(2) ?
C2 C3 C4 C5 . . . . -176.43(13) ?
C12 C3 C4 C5 . . . . 2.8(2) ?
C2 C3 C4 C9 . . . . 1.01(19) ?
C12 C3 C4 C9 . . . . -179.71(13) ?
C9 C4 C5 C6 . . . . 1.4(2) ?
C3 C4 C5 C6 . . . . 178.94(13) ?
C4 C5 C6 C7 . . . . -0.8(2) ?
C11 O4 C7 C6 . . . . -0.66(19) ?
C11 O4 C7 C8 . . . . 179.12(12) ?
C5 C6 C7 O4 . . . . 178.75(12) ?
C5 C6 C7 C8 . . . . -1.0(2) ?
C10 O3 C8 C9 . . . . 87.17(17) ?
C10 O3 C8 C7 . . . . -97.47(17) ?
O4 C7 C8 O3 . . . . 6.82(18) ?
C6 C7 C8 O3 . . . . -173.39(12) ?
O4 C7 C8 C9 . . . . -177.70(11) ?
C6 C7 C8 C9 . . . . 2.09(19) ?
C1 O1 C9 C8 . . . . 176.73(11) ?
C1 O1 C9 C4 . . . . -2.48(18) ?
O3 C8 C9 O1 . . . . -5.18(18) ?
C7 C8 C9 O1 . . . . 179.37(11) ?
O3 C8 C9 C4 . . . . 174.02(12) ?
C7 C8 C9 C4 . . . . -1.42(19) ?
C5 C4 C9 O1 . . . . 178.84(11) ?
C3 C4 C9 O1 . . . . 1.22(19) ?
C5 C4 C9 C8 . . . . -0.32(19) ?
C3 C4 C9 C8 . . . . -177.94(12) ?
